data_1503113
loop_
_publ_author_name
'Shenvi, Ryan A.'
'Corey, E. J.'

_publ_section_title
;
 Synthetic access to bent polycycles by cation-pi cyclization.
;
_journal_issue 15
_journal_name_full 'Organic letters'
_journal_page_first 3548
_journal_page_last 3551
_journal_paper_doi 10.1021/ol101410g
_journal_volume 12
_journal_year 2010
_chemical_formula_sum 'C22 H28 Br2 O2'
_chemical_formula_weight 484.26
_chemical_name_systematic
; 
 ? 
;
_space_group_IT_number 2
_symmetry_cell_setting triclinic
_symmetry_space_group_name_Hall '-P 1'
_symmetry_space_group_name_H-M 'P -1'
_atom_sites_solution_hydrogens geom
_atom_sites_solution_primary direct
_atom_sites_solution_secondary difmap
_audit_creation_method SHELXL-97
_cell_angle_alpha 106.031(5)
_cell_angle_beta 96.445(5)
_cell_angle_gamma 112.428(3)
_cell_formula_units_Z 2
_cell_length_a 9.211(2)
_cell_length_b 10.794(2)
_cell_length_c 11.994(4)
_cell_measurement_reflns_used 1408
_cell_measurement_temperature 100(2)
_cell_measurement_theta_max 20.26
_cell_measurement_theta_min 2.24
_cell_volume 1027.1(5)
_computing_cell_refinement 'Bruker Saint v7.23A (Bruker, 2005)'
_computing_data_collection 'APEX II (Bruker, 2007)'
_computing_data_reduction 'Bruker Saint v7.23A (Bruker, 2005)'
_computing_molecular_graphics 'Bruker SHELXTL'
_computing_publication_material 'Bruker SHELXTL'
_computing_structure_refinement 'SHELXL-97 (Sheldrick, 1997)'
_computing_structure_solution 'SHELXS-97 (Sheldrick, 1997)'
_diffrn_ambient_temperature 100(2)
_diffrn_measured_fraction_theta_full 0.991
_diffrn_measured_fraction_theta_max 0.991
_diffrn_radiation_monochromator graphite
_diffrn_radiation_source 'fine-focus sealed tube'
_diffrn_radiation_type MoK\a
_diffrn_radiation_wavelength 0.71073
_diffrn_reflns_av_R_equivalents 0.0354
_diffrn_reflns_av_sigmaI/netI 0.0396
_diffrn_reflns_limit_h_max 11
_diffrn_reflns_limit_h_min -11
_diffrn_reflns_limit_k_max 13
_diffrn_reflns_limit_k_min -13
_diffrn_reflns_limit_l_max 15
_diffrn_reflns_limit_l_min -15
_diffrn_reflns_number 12931
_diffrn_reflns_theta_full 27.24
_diffrn_reflns_theta_max 27.24
_diffrn_reflns_theta_min 1.82
_exptl_absorpt_coefficient_mu 3.960
_exptl_absorpt_correction_T_max 0.6480
_exptl_absorpt_correction_T_min 0.4258
_exptl_absorpt_correction_type multi-scan
_exptl_absorpt_process_details 'SADABS (Bruker, 2005)'
_exptl_crystal_colour colorless
_exptl_crystal_density_diffrn 1.566
_exptl_crystal_density_method 'not measured'
_exptl_crystal_description block
_exptl_crystal_F_000 492
_exptl_crystal_size_max 0.26
_exptl_crystal_size_mid 0.18
_exptl_crystal_size_min 0.12
_refine_diff_density_max 0.884
_refine_diff_density_min -0.554
_refine_diff_density_rms 0.072
_refine_ls_extinction_method none
_refine_ls_goodness_of_fit_ref 1.020
_refine_ls_hydrogen_treatment constr
_refine_ls_matrix_type full
_refine_ls_number_parameters 239
_refine_ls_number_reflns 4563
_refine_ls_number_restraints 0
_refine_ls_restrained_S_all 1.020
_refine_ls_R_factor_all 0.0444
_refine_ls_R_factor_gt 0.0316
_refine_ls_shift/su_max 0.001
_refine_ls_shift/su_mean 0.000
_refine_ls_structure_factor_coef Fsqd
_refine_ls_weighting_details 'calc w=1/[\s^2^(Fo^2^)+(0.0291P)^2^+0.6903P] where P=(Fo^2^+2Fc^2^)/3'
_refine_ls_weighting_scheme calc
_refine_ls_wR_factor_gt 0.0698
_refine_ls_wR_factor_ref 0.0739
_reflns_number_gt 3689
_reflns_number_total 4563
_reflns_threshold_expression >2sigma(I)
_cod_data_source_file ol101410g_si_002.cif
_cod_data_source_block RAS-716-H
_cod_depositor_comments
;
The following automatic conversions were performed:

'_symmetry_cell_setting' value 'Triclinic' changed to 'triclinic'
according to /home/saulius/struct/CIF-dictionaries/cif_core.dic
dictionary named 'cif_core.dic' version 2.4.2 from
2011-04-26.

'_exptl_absorpt_correction_type' value 'MULTI-SCAN'
changed to 'multi-scan' according to
/home/saulius/struct/CIF-dictionaries/cif_core.dic dictionary named
'cif_core.dic' version 2.4.2 from 2011-04-26.

Automatic conversion script
Id: cif_fix_values 1715 2011-07-08 13:25:40Z adriana 
;
_cod_original_cell_volume 1027.2(5)
_cod_original_sg_symbol_H-M P-1
_cod_database_code 1503113

loop_
_symmetry_equiv_pos_as_xyz
'x, y, z'
'-x, -y, -z'

loop_
_atom_site_label
_atom_site_type_symbol
_atom_site_fract_x
_atom_site_fract_y
_atom_site_fract_z
_atom_site_U_iso_or_equiv
_atom_site_adp_type
_atom_site_occupancy
_atom_site_symmetry_multiplicity
_atom_site_calc_flag
_atom_site_refinement_flags
Br1 Br -0.34361(3) -0.20572(3) 0.72988(2) 0.03132(9) Uani 1 1 d .
Br2 Br -0.25022(3) 0.18425(3) 1.18434(2) 0.03374(9) Uani 1 1 d .
O1 O 0.2469(2) 0.21736(18) 0.84651(16) 0.0263(4) Uani 1 1 d .
O2 O 0.3062(2) 0.35933(19) 1.03800(17) 0.0313(4) Uani 1 1 d .
C1 C 0.9935(3) 0.4365(3) 0.8247(2) 0.0286(6) Uani 1 1 d .
H1A H 1.0974 0.4920 0.8163 0.034 Uiso 1 1 calc R
H1B H 0.9817 0.4224 0.8985 0.034 Uiso 1 1 calc R
C2 C 0.8660(3) 0.3791(3) 0.7341(2) 0.0247(5) Uani 1 1 d .
C3 C 0.8904(3) 0.4044(3) 0.6173(2) 0.0296(6) Uani 1 1 d .
H3A H 1.0001 0.4852 0.6361 0.036 Uiso 1 1 calc R
C4 C 0.7667(4) 0.4536(3) 0.5721(3) 0.0337(6) Uani 1 1 d .
H4A H 0.7953 0.5524 0.6246 0.040 Uiso 1 1 calc R
H4B H 0.7720 0.4546 0.4904 0.040 Uiso 1 1 calc R
C5 C 0.5943(3) 0.3569(3) 0.5700(2) 0.0302(6) Uani 1 1 d .
H5A H 0.5622 0.2596 0.5129 0.036 Uiso 1 1 calc R
H5B H 0.5193 0.3938 0.5423 0.036 Uiso 1 1 calc R
C6 C 0.5811(3) 0.3497(3) 0.6946(2) 0.0231(5) Uani 1 1 d .
H6A H 0.6288 0.4518 0.7488 0.028 Uiso 1 1 calc R
C7 C 0.6941(3) 0.2881(3) 0.7403(2) 0.0228(5) Uani 1 1 d .
C8 C 0.6884(3) 0.3019(3) 0.8698(2) 0.0248(5) Uani 1 1 d .
H8A H 0.7533 0.2572 0.8992 0.030 Uiso 1 1 calc R
H8B H 0.7386 0.4045 0.9199 0.030 Uiso 1 1 calc R
C9 C 0.5173(3) 0.2322(3) 0.8843(2) 0.0269(6) Uani 1 1 d .
H9A H 0.4695 0.1281 0.8400 0.032 Uiso 1 1 calc R
H9B H 0.5207 0.2470 0.9700 0.032 Uiso 1 1 calc R
C10 C 0.4128(3) 0.2947(3) 0.8380(2) 0.0243(5) Uani 1 1 d .
H10A H 0.4549 0.3973 0.8894 0.029 Uiso 1 1 calc R
C11 C 0.4041(3) 0.2852(3) 0.7072(2) 0.0248(5) Uani 1 1 d .
C12 C 0.2989(3) 0.1320(3) 0.6200(3) 0.0338(6) Uani 1 1 d .
H12A H 0.1850 0.1062 0.6210 0.051 Uiso 1 1 calc R
H12B H 0.3329 0.0657 0.6444 0.051 Uiso 1 1 calc R
H12C H 0.3119 0.1262 0.5390 0.051 Uiso 1 1 calc R
C13 C 0.8882(4) 0.2774(3) 0.5198(3) 0.0361(7) Uani 1 1 d .
H13A H 0.9455 0.2324 0.5557 0.054 Uiso 1 1 calc R
H13B H 0.9418 0.3107 0.4606 0.054 Uiso 1 1 calc R
H13C H 0.7758 0.2076 0.4804 0.054 Uiso 1 1 calc R
C14 C 0.6478(3) 0.1302(3) 0.6672(2) 0.0296(6) Uani 1 1 d .
H14A H 0.7427 0.1105 0.6796 0.044 Uiso 1 1 calc R
H14B H 0.6106 0.1124 0.5820 0.044 Uiso 1 1 calc R
H14C H 0.5609 0.0677 0.6937 0.044 Uiso 1 1 calc R
C15 C 0.3225(4) 0.3798(3) 0.6846(3) 0.0334(6) Uani 1 1 d .
H15A H 0.2196 0.3519 0.7084 0.050 Uiso 1 1 calc R
H15B H 0.3021 0.3674 0.5994 0.050 Uiso 1 1 calc R
H15C H 0.3939 0.4801 0.7317 0.050 Uiso 1 1 calc R
C16 C 0.2131(3) 0.2600(3) 0.9514(2) 0.0247(5) Uani 1 1 d .
C17 C 0.0433(3) 0.1683(2) 0.9505(2) 0.0222(5) Uani 1 1 d .
C18 C -0.0552(3) 0.0442(3) 0.8540(2) 0.0235(5) Uani 1 1 d .
H18A H -0.0167 0.0154 0.7856 0.028 Uiso 1 1 calc R
C19 C -0.2098(3) -0.0358(3) 0.8599(2) 0.0235(5) Uani 1 1 d .
C20 C -0.2703(3) 0.0034(3) 0.9566(2) 0.0245(5) Uani 1 1 d .
H20A H -0.3777 -0.0527 0.9586 0.029 Uiso 1 1 calc R
C21 C -0.1695(3) 0.1271(3) 1.0508(2) 0.0233(5) Uani 1 1 d .
C22 C -0.0133(3) 0.2102(3) 1.0498(2) 0.0238(5) Uani 1 1 d .
H22A H 0.0541 0.2946 1.1158 0.029 Uiso 1 1 calc R

loop_
_atom_site_aniso_label
_atom_site_aniso_U_11
_atom_site_aniso_U_22
_atom_site_aniso_U_33
_atom_site_aniso_U_23
_atom_site_aniso_U_13
_atom_site_aniso_U_12
Br1 0.02927(15) 0.02408(14) 0.02729(16) 0.00321(11) 0.00048(12) 0.00372(11)
Br2 0.03534(17) 0.03032(15) 0.02742(16) 0.00706(12) 0.01253(12) 0.00662(12)
O1 0.0221(9) 0.0254(9) 0.0225(10) 0.0036(7) 0.0038(8) 0.0047(8)
O2 0.0272(10) 0.0274(10) 0.0261(10) 0.0022(8) 0.0061(8) 0.0034(8)
C1 0.0279(14) 0.0318(14) 0.0300(15) 0.0117(12) 0.0101(12) 0.0153(12)
C2 0.0329(15) 0.0250(13) 0.0243(14) 0.0105(11) 0.0124(12) 0.0179(11)
C3 0.0316(15) 0.0336(14) 0.0252(14) 0.0107(12) 0.0083(12) 0.0150(12)
C4 0.0414(17) 0.0407(16) 0.0267(15) 0.0170(13) 0.0128(13) 0.0206(14)
C5 0.0382(16) 0.0377(15) 0.0214(14) 0.0111(12) 0.0046(12) 0.0234(13)
C6 0.0259(13) 0.0241(12) 0.0205(13) 0.0066(10) 0.0049(11) 0.0130(11)
C7 0.0261(13) 0.0216(12) 0.0202(13) 0.0058(10) 0.0035(11) 0.0115(10)
C8 0.0271(14) 0.0252(12) 0.0222(13) 0.0099(11) 0.0037(11) 0.0109(11)
C9 0.0268(14) 0.0272(13) 0.0238(14) 0.0118(11) 0.0051(11) 0.0068(11)
C10 0.0215(13) 0.0224(12) 0.0219(13) 0.0052(10) 0.0039(10) 0.0044(10)
C11 0.0274(14) 0.0252(13) 0.0201(13) 0.0053(10) 0.0020(11) 0.0123(11)
C12 0.0295(15) 0.0331(15) 0.0266(15) 0.0025(12) 0.0010(12) 0.0082(12)
C13 0.0361(16) 0.0438(17) 0.0279(16) 0.0092(13) 0.0091(13) 0.0185(14)
C14 0.0340(15) 0.0247(13) 0.0288(15) 0.0067(11) 0.0038(12) 0.0143(12)
C15 0.0328(15) 0.0424(16) 0.0316(16) 0.0147(13) 0.0068(13) 0.0220(13)
C16 0.0274(14) 0.0229(12) 0.0228(14) 0.0078(11) 0.0053(11) 0.0102(11)
C17 0.0225(13) 0.0205(12) 0.0235(13) 0.0092(10) 0.0018(10) 0.0090(10)
C18 0.0244(13) 0.0230(12) 0.0229(13) 0.0087(10) 0.0026(11) 0.0103(10)
C19 0.0253(13) 0.0191(11) 0.0208(13) 0.0065(10) -0.0017(11) 0.0066(10)
C20 0.0237(13) 0.0238(12) 0.0238(13) 0.0110(11) 0.0019(11) 0.0073(11)
C21 0.0277(14) 0.0246(12) 0.0193(13) 0.0096(10) 0.0049(11) 0.0121(11)
C22 0.0257(13) 0.0215(12) 0.0224(13) 0.0082(10) 0.0016(11) 0.0092(10)

loop_
_atom_type_symbol
_atom_type_description
_atom_type_scat_dispersion_real
_atom_type_scat_dispersion_imag
_atom_type_scat_source
C C 0.0033 0.0016 'International Tables Vol C Tables 4.2.6.8 and 6.1.1.4'
H H 0.0000 0.0000 'International Tables Vol C Tables 4.2.6.8 and 6.1.1.4'
O O 0.0106 0.0060 'International Tables Vol C Tables 4.2.6.8 and 6.1.1.4'
Br Br -0.2901 2.4595 'International Tables Vol C Tables 4.2.6.8 and 6.1.1.4'

loop_
_geom_angle_atom_site_label_1
_geom_angle_atom_site_label_2
_geom_angle_atom_site_label_3
_geom_angle
C16 O1 C10 117.00(19)
C2 C1 H1A 120.0
C2 C1 H1B 120.0
H1A C1 H1B 120.0
C1 C2 C3 118.3(2)
C1 C2 C7 123.3(2)
C3 C2 C7 118.5(2)
C2 C3 C13 114.5(2)
C2 C3 C4 110.0(2)
C13 C3 C4 111.1(2)
C2 C3 H3A 106.9
C13 C3 H3A 106.9
C4 C3 H3A 106.9
C5 C4 C3 112.2(2)
C5 C4 H4A 109.2
C3 C4 H4A 109.2
C5 C4 H4B 109.2
C3 C4 H4B 109.2
H4A C4 H4B 107.9
C4 C5 C6 111.0(2)
C4 C5 H5A 109.4
C6 C5 H5A 109.4
C4 C5 H5B 109.4
C6 C5 H5B 109.4
H5A C5 H5B 108.0
C5 C6 C11 113.9(2)
C5 C6 C7 111.1(2)
C11 C6 C7 116.3(2)
C5 C6 H6A 104.7
C11 C6 H6A 104.7
C7 C6 H6A 104.7
C8 C7 C2 110.4(2)
C8 C7 C14 108.9(2)
C2 C7 C14 108.1(2)
C8 C7 C6 107.4(2)
C2 C7 C6 107.44(19)
C14 C7 C6 114.6(2)
C9 C8 C7 113.0(2)
C9 C8 H8A 109.0
C7 C8 H8A 109.0
C9 C8 H8B 109.0
C7 C8 H8B 109.0
H8A C8 H8B 107.8
C10 C9 C8 110.8(2)
C10 C9 H9A 109.5
C8 C9 H9A 109.5
C10 C9 H9B 109.5
C8 C9 H9B 109.5
H9A C9 H9B 108.1
O1 C10 C9 108.6(2)
O1 C10 C11 107.2(2)
C9 C10 C11 114.7(2)
O1 C10 H10A 108.8
C9 C10 H10A 108.8
C11 C10 H10A 108.8
C10 C11 C12 111.7(2)
C10 C11 C15 106.8(2)
C12 C11 C15 107.7(2)
C10 C11 C6 107.1(2)
C12 C11 C6 114.3(2)
C15 C11 C6 109.0(2)
C11 C12 H12A 109.5
C11 C12 H12B 109.5
H12A C12 H12B 109.5
C11 C12 H12C 109.5
H12A C12 H12C 109.5
H12B C12 H12C 109.5
C3 C13 H13A 109.5
C3 C13 H13B 109.5
H13A C13 H13B 109.5
C3 C13 H13C 109.5
H13A C13 H13C 109.5
H13B C13 H13C 109.5
C7 C14 H14A 109.5
C7 C14 H14B 109.5
H14A C14 H14B 109.5
C7 C14 H14C 109.5
H14A C14 H14C 109.5
H14B C14 H14C 109.5
C11 C15 H15A 109.5
C11 C15 H15B 109.5
H15A C15 H15B 109.5
C11 C15 H15C 109.5
H15A C15 H15C 109.5
H15B C15 H15C 109.5
O2 C16 O1 125.1(2)
O2 C16 C17 123.0(2)
O1 C16 C17 111.8(2)
C22 C17 C18 120.7(2)
C22 C17 C16 117.7(2)
C18 C17 C16 121.6(2)
C19 C18 C17 118.4(2)
C19 C18 H18A 120.8
C17 C18 H18A 120.8
C20 C19 C18 122.4(2)
C20 C19 Br1 118.89(19)
C18 C19 Br1 118.7(2)
C19 C20 C21 117.7(2)
C19 C20 H20A 121.1
C21 C20 H20A 121.1
C22 C21 C20 122.1(2)
C22 C21 Br2 119.31(19)
C20 C21 Br2 118.56(19)
C21 C22 C17 118.7(2)
C21 C22 H22A 120.7
C17 C22 H22A 120.7

loop_
_geom_bond_atom_site_label_1
_geom_bond_atom_site_label_2
_geom_bond_distance
Br1 C19 1.892(2)
Br2 C21 1.890(3)
O1 C16 1.330(3)
O1 C10 1.467(3)
O2 C16 1.203(3)
C1 C2 1.316(4)
C1 H1A 0.9500
C1 H1B 0.9500
C2 C3 1.523(4)
C2 C7 1.536(4)
C3 C13 1.528(4)
C3 C4 1.535(4)
C3 H3A 1.0000
C4 C5 1.524(4)
C4 H4A 0.9900
C4 H4B 0.9900
C5 C6 1.534(4)
C5 H5A 0.9900
C5 H5B 0.9900
C6 C11 1.553(4)
C6 C7 1.557(3)
C6 H6A 1.0000
C7 C8 1.528(4)
C7 C14 1.547(3)
C8 C9 1.520(4)
C8 H8A 0.9900
C8 H8B 0.9900
C9 C10 1.507(4)
C9 H9A 0.9900
C9 H9B 0.9900
C10 C11 1.535(4)
C10 H10A 1.0000
C11 C12 1.537(4)
C11 C15 1.540(4)
C12 H12A 0.9800
C12 H12B 0.9800
C12 H12C 0.9800
C13 H13A 0.9800
C13 H13B 0.9800
C13 H13C 0.9800
C14 H14A 0.9800
C14 H14B 0.9800
C14 H14C 0.9800
C15 H15A 0.9800
C15 H15B 0.9800
C15 H15C 0.9800
C16 C17 1.495(3)
C17 C22 1.384(4)
C17 C18 1.392(3)
C18 C19 1.377(3)
C18 H18A 0.9500
C19 C20 1.374(4)
C20 C21 1.381(3)
C20 H20A 0.9500
C21 C22 1.378(3)
C22 H22A 0.9500

loop_
_geom_torsion_atom_site_label_1
_geom_torsion_atom_site_label_2
_geom_torsion_atom_site_label_3
_geom_torsion_atom_site_label_4
_geom_torsion
C1 C2 C3 C13 103.0(3)
C7 C2 C3 C13 -77.0(3)
C1 C2 C3 C4 -131.0(3)
C7 C2 C3 C4 49.0(3)
C2 C3 C4 C5 -49.8(3)
C13 C3 C4 C5 78.0(3)
C3 C4 C5 C6 57.7(3)
C4 C5 C6 C11 165.7(2)
C4 C5 C6 C7 -60.6(3)
C1 C2 C7 C8 12.2(3)
C3 C2 C7 C8 -167.7(2)
C1 C2 C7 C14 -106.8(3)
C3 C2 C7 C14 73.2(3)
C1 C2 C7 C6 128.9(3)
C3 C2 C7 C6 -51.0(3)
C5 C6 C7 C8 173.3(2)
C11 C6 C7 C8 -54.3(3)
C5 C6 C7 C2 54.5(3)
C11 C6 C7 C2 -173.0(2)
C5 C6 C7 C14 -65.6(3)
C11 C6 C7 C14 66.8(3)
C2 C7 C8 C9 171.6(2)
C14 C7 C8 C9 -69.9(3)
C6 C7 C8 C9 54.7(3)
C7 C8 C9 C10 -57.4(3)
C16 O1 C10 C9 83.9(3)
C16 O1 C10 C11 -151.7(2)
C8 C9 C10 O1 176.2(2)
C8 C9 C10 C11 56.4(3)
O1 C10 C11 C12 -47.0(3)
C9 C10 C11 C12 73.6(3)
O1 C10 C11 C15 70.6(2)
C9 C10 C11 C15 -168.8(2)
O1 C10 C11 C6 -172.84(18)
C9 C10 C11 C6 -52.2(3)
C5 C6 C11 C10 -176.4(2)
C7 C6 C11 C10 52.4(3)
C5 C6 C11 C12 59.2(3)
C7 C6 C11 C12 -72.0(3)
C5 C6 C11 C15 -61.3(3)
C7 C6 C11 C15 167.5(2)
C10 O1 C16 O2 2.5(4)
C10 O1 C16 C17 -177.01(19)
O2 C16 C17 C22 7.4(4)
O1 C16 C17 C22 -173.1(2)
O2 C16 C17 C18 -172.2(2)
O1 C16 C17 C18 7.3(3)
C22 C17 C18 C19 -0.2(4)
C16 C17 C18 C19 179.4(2)
C17 C18 C19 C20 0.7(4)
C17 C18 C19 Br1 -179.26(17)
C18 C19 C20 C21 -0.7(4)
Br1 C19 C20 C21 179.36(18)
C19 C20 C21 C22 0.0(4)
C19 C20 C21 Br2 179.50(18)
C20 C21 C22 C17 0.5(4)
Br2 C21 C22 C17 -178.99(18)
C18 C17 C22 C21 -0.4(4)
C16 C17 C22 C21 -180.0(2)
